data_4025680
loop_
_publ_author_name
'William Clegg'
'Ross W. Harrington'
'Michael North'
'Pedro Villuendas'

_publ_section_title
;
 A Bimetallic Aluminum(salen) Complex for the Synthesis of
 1,3-Oxathiolane-2-thiones and 1,3-Dithiolane-2-thiones
;
_journal_name_full 'Journal of Organic Chemistry'
_journal_page_first 6201
_journal_page_last 6207
_journal_paper_doi 10.1021/jo101121h
_journal_volume 75
_journal_year 2010
_chemical_formula_moiety 'C9 H8 S3'
_chemical_formula_sum 'C9 H8 S3'
_chemical_formula_weight 212.33
_chemical_name_systematic
;
 ?
;
_space_group_IT_number 19
_symmetry_cell_setting orthorhombic
_symmetry_space_group_name_Hall 'P 2ac 2ab'
_symmetry_space_group_name_H-M 'P 21 21 21'
_atom_sites_solution_hydrogens geom
_atom_sites_solution_primary direct
_atom_sites_solution_secondary difmap
_audit_creation_method SHELXL-97
_cell_angle_alpha 90.00
_cell_angle_beta 90.00
_cell_angle_gamma 90.00
_cell_formula_units_Z 4
_cell_length_a 5.6623(6)
_cell_length_b 10.0775(9)
_cell_length_c 16.324(2)
_cell_measurement_reflns_used 1527
_cell_measurement_temperature 150(2)
_cell_measurement_theta_max 29.34
_cell_measurement_theta_min 3.20
_cell_volume 931.48(17)
_computing_cell_refinement
;
CrysAlisPro, Oxford Diffraction Ltd.,
Version 1.171.33.41 (release 06-05-2009 CrysAlis171 .NET)
(compiled May  6 2009,17:20:42)
;
_computing_data_collection
;
CrysAlisPro, Oxford Diffraction Ltd.,
Version 1.171.33.41 (release 06-05-2009 CrysAlis171 .NET)
(compiled May  6 2009,17:20:42)
;
_computing_data_reduction
;
CrysAlisPro, Oxford Diffraction Ltd.,
Version 1.171.33.41 (release 06-05-2009 CrysAlis171 .NET)
(compiled May  6 2009,17:20:42)
;
_computing_molecular_graphics 'Bruker SHELXTL'
_computing_publication_material 'Bruker SHELXTL and local programs'
_computing_structure_refinement 'Bruker SHELXTL'
_computing_structure_solution 'Bruker SHELXTL'
_diffrn_ambient_temperature 150(2)
_diffrn_detector_area_resol_mean 10.3968
_diffrn_measured_fraction_theta_full 0.887
_diffrn_measured_fraction_theta_max 0.887
_diffrn_measurement_device_type 'Oxford Diffraction Gemini A Ultra diffractometer'
_diffrn_measurement_method '\w scans'
_diffrn_radiation_monochromator none
_diffrn_radiation_source 'sealed tube with Enhance optics'
_diffrn_radiation_type MoK\a
_diffrn_radiation_wavelength 0.71073
_diffrn_reflns_av_R_equivalents 0.0592
_diffrn_reflns_av_sigmaI/netI 0.1099
_diffrn_reflns_limit_h_max 6
_diffrn_reflns_limit_h_min -7
_diffrn_reflns_limit_k_max 13
_diffrn_reflns_limit_k_min -12
_diffrn_reflns_limit_l_max 12
_diffrn_reflns_limit_l_min -20
_diffrn_reflns_number 3621
_diffrn_reflns_theta_full 29.44
_diffrn_reflns_theta_max 29.44
_diffrn_reflns_theta_min 3.21
_diffrn_standards_number 0
_exptl_absorpt_coefficient_mu 0.732
_exptl_absorpt_correction_T_max 0.971
_exptl_absorpt_correction_T_min 0.880
_exptl_absorpt_correction_type multi-scan
_exptl_absorpt_process_details
;
CrysAlisPro, Oxford Diffraction Ltd.,
Version 1.171.33.41 (release 06-05-2009 CrysAlis171 .NET)
(compiled May  6 2009,17:20:42)
Empirical absorption correction using spherical harmonics,
 implemented in SCALE3 ABSPACK scaling algorithm.
;
_exptl_crystal_colour yellow
_exptl_crystal_density_diffrn 1.514
_exptl_crystal_density_method 'not measured'
_exptl_crystal_description rod
_exptl_crystal_F_000 440
_exptl_crystal_size_max 0.18
_exptl_crystal_size_mid 0.04
_exptl_crystal_size_min 0.04
_refine_diff_density_max 0.921
_refine_diff_density_min -0.540
_refine_diff_density_rms 0.144
_refine_ls_abs_structure_details 'Flack H D (1983), Acta Cryst. A39, 876-881'
_refine_ls_abs_structure_Flack 0.4(3)
_refine_ls_extinction_method none
_refine_ls_goodness_of_fit_ref 1.058
_refine_ls_hydrogen_treatment constr
_refine_ls_matrix_type full
_refine_ls_number_parameters 110
_refine_ls_number_reflns 2059
_refine_ls_number_restraints 0
_refine_ls_restrained_S_all 1.058
_refine_ls_R_factor_all 0.0986
_refine_ls_R_factor_gt 0.0710
_refine_ls_shift/su_max 0.000
_refine_ls_shift/su_mean 0.000
_refine_ls_structure_factor_coef Fsqd
_refine_ls_weighting_details 'calc w=1/[\s^2^(Fo^2^)+(0.1010P)^2^+0.0000P] where P=(Fo^2^+2Fc^2^)/3'
_refine_ls_weighting_scheme calc
_refine_ls_wR_factor_gt 0.1807
_refine_ls_wR_factor_ref 0.1886
_reflns_number_gt 1390
_reflns_number_total 2059
_reflns_threshold_expression I>2\s(I)
_cod_data_source_file jo101121h_si_001_1.cif
_cod_data_source_block mn34_compound_4f
_cod_database_code 4025680

loop_
_symmetry_equiv_pos_as_xyz
'x, y, z'
'-x+1/2, -y, z+1/2'
'-x, y+1/2, -z+1/2'
'x+1/2, -y+1/2, -z'

loop_
_atom_site_label
_atom_site_type_symbol
_atom_site_fract_x
_atom_site_fract_y
_atom_site_fract_z
_atom_site_U_iso_or_equiv
_atom_site_adp_type
_atom_site_occupancy
_atom_site_symmetry_multiplicity
_atom_site_calc_flag
_atom_site_refinement_flags
_atom_site_disorder_assembly
_atom_site_disorder_group
S1 S 0.6323(3) 0.92812(16) 0.87680(13) 0.0292(5) Uani 1 1 d . . .
S2 S 0.1977(3) 0.82676(17) 0.79770(12) 0.0256(4) Uani 1 1 d . . .
S3 S 0.4301(3) 0.66852(18) 0.92348(12) 0.0267(5) Uani 1 1 d . . .
C1 C 0.4298(12) 0.8129(6) 0.8656(4) 0.0195(14) Uani 1 1 d . . .
C2 C 0.0885(13) 0.6576(6) 0.8072(4) 0.0242(15) Uani 1 1 d . . .
H2A H -0.0838 0.6557 0.7972 0.029 Uiso 1 1 calc R . .
H2B H 0.1661 0.6001 0.7660 0.029 Uiso 1 1 calc R . .
C3 C 0.1409(13) 0.6063(6) 0.8926(4) 0.0213(16) Uani 1 1 d . . .
H3 H 0.0191 0.6418 0.9312 0.026 Uiso 1 1 calc R . .
C4 C 0.1314(13) 0.4544(6) 0.8944(4) 0.0206(15) Uani 1 1 d . . .
C5 C -0.0594(13) 0.3912(7) 0.9306(4) 0.0210(15) Uani 1 1 d . . .
H5 H -0.1790 0.4414 0.9571 0.025 Uiso 1 1 calc R . .
C6 C -0.0741(13) 0.2540(6) 0.9276(4) 0.0222(15) Uani 1 1 d . . .
H6 H -0.2058 0.2104 0.9516 0.027 Uiso 1 1 calc R . .
C7 C 0.0999(12) 0.1803(6) 0.8904(4) 0.0219(15) Uani 1 1 d . . .
H7 H 0.0878 0.0863 0.8890 0.026 Uiso 1 1 calc R . .
C8 C 0.2921(14) 0.2424(6) 0.8551(4) 0.0255(17) Uani 1 1 d . . .
H8 H 0.4123 0.1912 0.8297 0.031 Uiso 1 1 calc R . .
C9 C 0.3096(13) 0.3815(6) 0.8568(4) 0.0215(16) Uani 1 1 d . . .
H9 H 0.4411 0.4250 0.8326 0.026 Uiso 1 1 calc R . .

loop_
_atom_site_aniso_label
_atom_site_aniso_U_11
_atom_site_aniso_U_22
_atom_site_aniso_U_33
_atom_site_aniso_U_23
_atom_site_aniso_U_13
_atom_site_aniso_U_12
S1 0.0315(10) 0.0163(7) 0.0400(12) 0.0001(8) 0.0010(9) -0.0064(8)
S2 0.0293(9) 0.0136(7) 0.0339(11) 0.0048(7) -0.0028(8) 0.0001(8)
S3 0.0308(10) 0.0147(7) 0.0346(11) 0.0048(8) -0.0085(8) -0.0043(8)
C1 0.022(3) 0.013(3) 0.023(4) -0.001(3) 0.005(3) -0.003(3)
C2 0.026(4) 0.013(3) 0.034(4) -0.001(3) 0.000(3) 0.002(3)
C3 0.026(4) 0.012(3) 0.026(4) -0.003(2) 0.000(3) -0.006(3)
C4 0.027(4) 0.014(3) 0.020(4) 0.001(2) -0.005(3) 0.006(3)
C5 0.019(3) 0.020(3) 0.024(4) -0.001(3) 0.000(3) -0.001(3)
C6 0.017(3) 0.018(3) 0.032(4) 0.001(3) -0.004(3) -0.008(3)
C7 0.024(4) 0.016(3) 0.027(4) 0.000(3) -0.001(3) -0.002(3)
C8 0.032(4) 0.018(3) 0.027(4) -0.004(3) -0.003(3) 0.005(3)
C9 0.028(4) 0.015(3) 0.021(4) 0.003(2) 0.000(3) -0.009(3)

loop_
_atom_type_symbol
_atom_type_description
_atom_type_scat_dispersion_real
_atom_type_scat_dispersion_imag
_atom_type_scat_source
C C 0.0033 0.0016 'International Tables Vol C Tables 4.2.6.8 and 6.1.1.4'
H H 0.0000 0.0000 'International Tables Vol C Tables 4.2.6.8 and 6.1.1.4'
S S 0.1246 0.1234 'International Tables Vol C Tables 4.2.6.8 and 6.1.1.4'

loop_
_geom_angle_atom_site_label_1
_geom_angle_atom_site_label_2
_geom_angle_atom_site_label_3
_geom_angle
_geom_angle_site_symmetry_1
_geom_angle_site_symmetry_3
_geom_angle_publ_flag
C1 S2 C2 97.4(3) . . ?
C1 S3 C3 97.9(3) . . ?
S1 C1 S2 123.1(4) . . ?
S1 C1 S3 122.1(4) . . ?
S2 C1 S3 114.7(3) . . ?
S2 C2 H2A 109.8 . . ?
S2 C2 H2B 109.8 . . ?
S2 C2 C3 109.4(5) . . ?
H2A C2 H2B 108.2 . . ?
H2A C2 C3 109.8 . . ?
H2B C2 C3 109.8 . . ?
S3 C3 C2 108.2(5) . . ?
S3 C3 H3 108.8 . . ?
S3 C3 C4 111.7(5) . . ?
C2 C3 H3 108.8 . . ?
C2 C3 C4 110.6(5) . . ?
H3 C3 C4 108.8 . . ?
C3 C4 C5 119.6(6) . . ?
C3 C4 C9 119.6(6) . . ?
C5 C4 C9 120.7(6) . . ?
C4 C5 H5 120.3 . . ?
C4 C5 C6 119.4(7) . . ?
H5 C5 C6 120.3 . . ?
C5 C6 H6 119.6 . . ?
C5 C6 C7 120.8(7) . . ?
H6 C6 C7 119.6 . . ?
C6 C7 H7 119.9 . . ?
C6 C7 C8 120.2(6) . . ?
H7 C7 C8 119.9 . . ?
C7 C8 H8 120.0 . . ?
C7 C8 C9 119.9(7) . . ?
H8 C8 C9 120.0 . . ?
C4 C9 C8 119.0(7) . . ?
C4 C9 H9 120.5 . . ?
C8 C9 H9 120.5 . . ?

loop_
_geom_bond_atom_site_label_1
_geom_bond_atom_site_label_2
_geom_bond_distance
_geom_bond_site_symmetry_2
_geom_bond_publ_flag
S1 C1 1.642(6) . ?
S2 C1 1.725(7) . ?
S2 C2 1.820(7) . ?
S3 C1 1.735(6) . ?
S3 C3 1.824(7) . ?
C2 H2A 0.990 . ?
C2 H2B 0.990 . ?
C2 C3 1.516(10) . ?
C3 H3 1.000 . ?
C3 C4 1.532(8) . ?
C4 C5 1.386(10) . ?
C4 C9 1.391(10) . ?
C5 H5 0.950 . ?
C5 C6 1.385(8) . ?
C6 H6 0.950 . ?
C6 C7 1.375(10) . ?
C7 H7 0.950 . ?
C7 C8 1.382(10) . ?
C8 H8 0.950 . ?
C8 C9 1.405(9) . ?
C9 H9 0.950 . ?

loop_
_geom_torsion_atom_site_label_1
_geom_torsion_atom_site_label_2
_geom_torsion_atom_site_label_3
_geom_torsion_atom_site_label_4
_geom_torsion
_geom_torsion_site_symmetry_1
_geom_torsion_site_symmetry_2
_geom_torsion_site_symmetry_3
_geom_torsion_site_symmetry_4
_geom_torsion_publ_flag
C2 S2 C1 S1 170.9(5) . . . . ?
C2 S2 C1 S3 -10.6(5) . . . . ?
C3 S3 C1 S1 170.6(4) . . . . ?
C3 S3 C1 S2 -8.0(5) . . . . ?
C1 S2 C2 C3 30.1(5) . . . . ?
S2 C2 C3 S3 -37.9(5) . . . . ?
S2 C2 C3 C4 -160.6(5) . . . . ?
C1 S3 C3 C2 28.1(5) . . . . ?
C1 S3 C3 C4 150.0(5) . . . . ?
S3 C3 C4 C5 133.6(6) . . . . ?
S3 C3 C4 C9 -48.9(8) . . . . ?
C2 C3 C4 C5 -105.9(7) . . . . ?
C2 C3 C4 C9 71.6(8) . . . . ?
C3 C4 C5 C6 176.2(6) . . . . ?
C9 C4 C5 C6 -1.3(11) . . . . ?
C4 C5 C6 C7 1.0(11) . . . . ?
C5 C6 C7 C8 -0.2(11) . . . . ?
C6 C7 C8 C9 -0.3(11) . . . . ?
C3 C4 C9 C8 -176.6(6) . . . . ?
C5 C4 C9 C8 0.8(11) . . . . ?
C7 C8 C9 C4 0.0(11) . . . . ?

loop_
_cod_related_entry_id
_cod_related_entry_database
_cod_related_entry_code
1 ChemSpider 30659268
